data_7709794
loop_
_publ_author_name
'Wesemann, Lars'
'Auer, Maximilian'
'Diab, Fatima'
'Schubert, Hartmut'
'Eichele, Klaus'

_publ_section_title
;
 Reactivity of Organogermanium and Organotin Trihydrides
;
_journal_name_full 'Dalton Transactions'
_journal_paper_doi 10.1039/D2DT00681B
_journal_year 2022
_chemical_formula_moiety 'C24 H52 Ge Si4'
_chemical_formula_sum 'C24 H52 Ge Si4'
_chemical_formula_weight 525.63
_space_group_crystal_system triclinic
_space_group_IT_number 2
_space_group_name_Hall '-P 1'
_space_group_name_H-M_alt 'P -1'
_atom_sites_solution_hydrogens mixed
_audit_creation_method SHELXL-2018/1
_audit_update_record
;
2022-02-21 deposited with the CCDC.	2022-03-22 downloaded from the CCDC.
;
_cell_angle_alpha 66.376(2)
_cell_angle_beta 75.966(2)
_cell_angle_gamma 76.691(2)
_cell_formula_units_Z 2
_cell_length_a 10.8467(4)
_cell_length_b 12.2159(4)
_cell_length_c 13.8073(4)
_cell_measurement_reflns_used 8860
_cell_measurement_temperature 100(2)
_cell_measurement_theta_max 26.69
_cell_measurement_theta_min 2.87
_cell_volume 1607.83(10)
_computing_cell_refinement 'Bruker SAINT'
_computing_data_collection 'Bruker APEX2'
_computing_data_reduction 'Bruker SAINT'
_computing_structure_refinement 'SHELXL-2018/1 (Sheldrick, 2018)'
_computing_structure_solution 'SHELXT 2014/4 (Sheldrick, 2014)'
_diffrn_ambient_temperature 100(2)
_diffrn_detector_area_resol_mean 8.333
_diffrn_measured_fraction_theta_full 0.991
_diffrn_measured_fraction_theta_max 0.979
_diffrn_measurement_device_type 'Bruker APEX-II CCD'
_diffrn_measurement_method '\f and \w scans'
_diffrn_radiation_type MoK\a
_diffrn_radiation_wavelength 0.71073
_diffrn_reflns_av_R_equivalents 0.0353
_diffrn_reflns_av_unetI/netI 0.0382
_diffrn_reflns_Laue_measured_fraction_full 0.991
_diffrn_reflns_Laue_measured_fraction_max 0.979
_diffrn_reflns_limit_h_max 13
_diffrn_reflns_limit_h_min -13
_diffrn_reflns_limit_k_max 15
_diffrn_reflns_limit_k_min -15
_diffrn_reflns_limit_l_max 17
_diffrn_reflns_limit_l_min -17
_diffrn_reflns_number 27919
_diffrn_reflns_point_group_measured_fraction_full 0.991
_diffrn_reflns_point_group_measured_fraction_max 0.979
_diffrn_reflns_theta_full 25.242
_diffrn_reflns_theta_max 27.156
_diffrn_reflns_theta_min 1.633
_exptl_absorpt_coefficient_mu 1.111
_exptl_absorpt_correction_T_max 0.7455
_exptl_absorpt_correction_T_min 0.6784
_exptl_absorpt_correction_type multi-scan
_exptl_absorpt_process_details 'SADABS V2012/1 (Bruker AXS Inc.)'
_exptl_crystal_colour colorless
_exptl_crystal_density_diffrn 1.086
_exptl_crystal_description prism
_exptl_crystal_F_000 568
_exptl_crystal_size_max 0.22
_exptl_crystal_size_mid 0.17
_exptl_crystal_size_min 0.14
_refine_diff_density_max 0.642
_refine_diff_density_min -0.744
_refine_diff_density_rms 0.095
_refine_ls_extinction_method none
_refine_ls_goodness_of_fit_ref 1.060
_refine_ls_hydrogen_treatment mixed
_refine_ls_matrix_type full
_refine_ls_number_parameters 289
_refine_ls_number_reflns 6995
_refine_ls_number_restraints 0
_refine_ls_restrained_S_all 1.060
_refine_ls_R_factor_all 0.0527
_refine_ls_R_factor_gt 0.0358
_refine_ls_shift/su_max 0.000
_refine_ls_shift/su_mean 0.000
_refine_ls_structure_factor_coef Fsqd
_refine_ls_weighting_details 'w=1/[\s^2^(Fo^2^)+(0.0536P)^2^+0.3846P] where P=(Fo^2^+2Fc^2^)/3'
_refine_ls_weighting_scheme calc
_refine_ls_wR_factor_gt 0.0908
_refine_ls_wR_factor_ref 0.0981
_reflns_Friedel_coverage 0.000
_reflns_number_gt 5558
_reflns_number_total 6995
_reflns_threshold_expression 'I > 2\s(I)'
_cod_data_source_file d2dt00681b2.cif
_cod_data_source_block shelx
_cod_database_code 7709794
_shelx_shelxl_version_number 2018/1
_shelx_space_group_comment
;
The symmetry employed for this shelxl refinement is uniquely defined
by the following loop, which should always be used as a source of
symmetry information in preference to the above space-group names.
They are only intended as comments.
;

loop_
_space_group_symop_operation_xyz
'x, y, z'
'-x, -y, -z'

loop_
_atom_site_label
_atom_site_type_symbol
_atom_site_fract_x
_atom_site_fract_y
_atom_site_fract_z
_atom_site_U_iso_or_equiv
_atom_site_adp_type
_atom_site_occupancy
_atom_site_site_symmetry_order
_atom_site_calc_flag
_atom_site_refinement_flags_posn
_atom_site_refinement_flags_adp
_atom_site_refinement_flags_occupancy
_atom_site_disorder_assembly
_atom_site_disorder_group
Ge1 Ge 0.02551(2) 0.30263(2) 0.32580(2) 0.02719(9) Uani 1 1 d . . . . .
Si3 Si 0.17918(6) 0.27947(5) -0.01526(4) 0.01660(13) Uani 1 1 d . . . . .
Si2 Si 0.17904(6) 0.02071(5) 0.18612(5) 0.02061(14) Uani 1 1 d . . . . .
Si1 Si 0.29579(6) 0.50121(5) 0.36823(5) 0.02199(14) Uani 1 1 d . . . . .
Si4 Si 0.30942(7) 0.21949(5) 0.53256(5) 0.02313(15) Uani 1 1 d . . . . .
C1 C 0.4753(2) 0.23851(17) 0.18703(15) 0.0154(4) Uani 1 1 d . . . . .
C2 C 0.4293(2) 0.28098(17) 0.27077(15) 0.0162(4) Uani 1 1 d . . . . .
H2 H 0.488864 0.298030 0.301245 0.019 Uiso 1 1 calc R U . . .
C3 C 0.3848(2) 0.21211(18) 0.14638(15) 0.0162(4) Uani 1 1 d . . . . .
H3 H 0.414229 0.182299 0.089624 0.019 Uiso 1 1 calc R U . . .
C4 C 0.7038(2) 0.2478(2) 0.19698(17) 0.0230(5) Uani 1 1 d . . . . .
H4A H 0.678986 0.330977 0.195009 0.034 Uiso 1 1 calc R U . . .
H4B H 0.793560 0.236576 0.162452 0.034 Uiso 1 1 calc R U . . .
H4C H 0.694074 0.191485 0.271686 0.034 Uiso 1 1 calc R U . . .
C5 C 0.6174(2) 0.22352(19) 0.13730(16) 0.0187(4) Uani 1 1 d . . . . .
C6 C 0.2535(2) 0.22717(17) 0.18465(15) 0.0158(4) Uani 1 1 d . . . . .
C7 C 0.2980(2) 0.29940(17) 0.31158(15) 0.0165(4) Uani 1 1 d . . . . .
C8 C 0.0693(2) -0.0227(2) 0.1267(2) 0.0281(5) Uani 1 1 d . . . . .
H8A H 0.066616 -0.109722 0.161721 0.042 Uiso 1 1 calc R U . . .
H8B H 0.100850 -0.002733 0.049778 0.042 Uiso 1 1 calc R U . . .
H8C H -0.017353 0.021632 0.137555 0.042 Uiso 1 1 calc R U . . .
C9 C 0.2603(2) 0.34326(18) 0.40534(15) 0.0184(4) Uani 1 1 d . . . . .
H9 H 0.164274 0.352656 0.420003 0.022 Uiso 1 1 calc R U . . .
C10 C 0.1666(2) 0.19110(18) 0.13392(15) 0.0163(4) Uani 1 1 d . . . . .
H10 H 0.077404 0.219096 0.164856 0.020 Uiso 1 1 calc R U . . .
C11 C 0.2082(2) 0.27339(18) 0.26837(15) 0.0172(4) Uani 1 1 d . . . . .
C12 C 0.6609(2) 0.0939(2) 0.1390(2) 0.0298(5) Uani 1 1 d . . . . .
H12A H 0.645691 0.036495 0.213012 0.045 Uiso 1 1 calc R U . . .
H12B H 0.752732 0.083438 0.109632 0.045 Uiso 1 1 calc R U . . .
H12C H 0.611980 0.079186 0.095475 0.045 Uiso 1 1 calc R U . . .
C13 C 0.0253(2) 0.2875(2) -0.05788(18) 0.0263(5) Uani 1 1 d . . . . .
H13A H 0.029359 0.337135 -0.134328 0.040 Uiso 1 1 calc R U . . .
H13B H -0.046407 0.323742 -0.016181 0.040 Uiso 1 1 calc R U . . .
H13C H 0.012172 0.205878 -0.045465 0.040 Uiso 1 1 calc R U . . .
C14 C 0.6335(2) 0.3132(2) 0.02057(17) 0.0319(6) Uani 1 1 d . . . . .
H14A H 0.579877 0.297640 -0.018967 0.048 Uiso 1 1 calc R U . . .
H14B H 0.723756 0.303286 -0.013183 0.048 Uiso 1 1 calc R U . . .
H14C H 0.607015 0.395984 0.019468 0.048 Uiso 1 1 calc R U . . .
C15 C 0.3128(2) 0.2148(2) -0.10042(18) 0.0308(6) Uani 1 1 d . . . . .
H15A H 0.297603 0.135311 -0.092259 0.046 Uiso 1 1 calc R U . . .
H15B H 0.394527 0.206501 -0.077900 0.046 Uiso 1 1 calc R U . . .
H15C H 0.316160 0.268832 -0.175718 0.046 Uiso 1 1 calc R U . . .
C16 C 0.4670(3) 0.5233(2) 0.3094(2) 0.0336(6) Uani 1 1 d . . . . .
H16A H 0.488772 0.514462 0.239479 0.050 Uiso 1 1 calc R U . . .
H16B H 0.523527 0.462644 0.357536 0.050 Uiso 1 1 calc R U . . .
H16C H 0.478353 0.604330 0.300361 0.050 Uiso 1 1 calc R U . . .
C17 C 0.4716(3) 0.2246(2) 0.5523(2) 0.0359(6) Uani 1 1 d . . . . .
H17A H 0.471321 0.301131 0.559844 0.054 Uiso 1 1 calc R U . . .
H17B H 0.535467 0.218292 0.490290 0.054 Uiso 1 1 calc R U . . .
H17C H 0.493372 0.157124 0.617311 0.054 Uiso 1 1 calc R U . . .
C18 C 0.1850(3) 0.2359(2) 0.64864(17) 0.0351(6) Uani 1 1 d . . . . .
H18A H 0.206272 0.170888 0.715140 0.053 Uiso 1 1 calc R U . . .
H18B H 0.100509 0.231060 0.638227 0.053 Uiso 1 1 calc R U . . .
H18C H 0.183329 0.314213 0.653244 0.053 Uiso 1 1 calc R U . . .
C19 C 0.3099(3) 0.0694(2) 0.52581(19) 0.0367(6) Uani 1 1 d . . . . .
H19A H 0.369234 0.062138 0.461933 0.055 Uiso 1 1 calc R U . . .
H19B H 0.223100 0.062648 0.521895 0.055 Uiso 1 1 calc R U . . .
H19C H 0.337727 0.004679 0.590058 0.055 Uiso 1 1 calc R U . . .
C20 C 0.1935(3) 0.6056(2) 0.2671(2) 0.0366(6) Uani 1 1 d . . . . .
H20A H 0.102689 0.602306 0.299085 0.055 Uiso 1 1 calc R U . . .
H20B H 0.212968 0.581054 0.204947 0.055 Uiso 1 1 calc R U . . .
H20C H 0.211200 0.688271 0.244172 0.055 Uiso 1 1 calc R U . . .
C21 C 0.3460(2) -0.0567(2) 0.1552(2) 0.0323(6) Uani 1 1 d . . . . .
H21A H 0.345022 -0.143525 0.177632 0.048 Uiso 1 1 calc R U . . .
H21B H 0.402824 -0.043981 0.193926 0.048 Uiso 1 1 calc R U . . .
H21C H 0.377475 -0.023203 0.077923 0.048 Uiso 1 1 calc R U . . .
C22 C 0.2026(3) 0.4360(2) -0.0422(2) 0.0382(7) Uani 1 1 d . . . . .
H22A H 0.287540 0.434410 -0.028367 0.057 Uiso 1 1 calc R U . . .
H22B H 0.136098 0.469547 0.004914 0.057 Uiso 1 1 calc R U . . .
H22C H 0.196329 0.486397 -0.117188 0.057 Uiso 1 1 calc R U . . .
C23 C 0.2499(3) 0.5447(2) 0.4892(2) 0.0376(6) Uani 1 1 d . . . . .
H23A H 0.258197 0.629837 0.467861 0.056 Uiso 1 1 calc R U . . .
H23B H 0.306763 0.494171 0.541187 0.056 Uiso 1 1 calc R U . . .
H23C H 0.160735 0.532943 0.521986 0.056 Uiso 1 1 calc R U . . .
C24 C 0.1287(3) -0.0352(3) 0.3352(2) 0.0456(7) Uani 1 1 d . . . . .
H24A H 0.039358 -0.000186 0.353032 0.068 Uiso 1 1 calc R U . . .
H24B H 0.184358 -0.011119 0.367184 0.068 Uiso 1 1 calc R U . . .
H24C H 0.136052 -0.123477 0.363499 0.068 Uiso 1 1 calc R U . . .
H1 H 0.001(3) 0.236(3) 0.444(2) 0.058(9) Uiso 1 1 d . . . . .
H100 H -0.056(3) 0.267(3) 0.285(3) 0.078(11) Uiso 1 1 d . . . . .
H101 H -0.026(3) 0.439(3) 0.306(3) 0.072(10) Uiso 1 1 d . . . . .

loop_
_atom_site_aniso_label
_atom_site_aniso_U_11
_atom_site_aniso_U_22
_atom_site_aniso_U_33
_atom_site_aniso_U_23
_atom_site_aniso_U_13
_atom_site_aniso_U_12
Ge1 0.01648(14) 0.04405(17) 0.02573(14) -0.02058(11) 0.00163(10) -0.00436(11)
Si3 0.0163(3) 0.0162(3) 0.0179(3) -0.0052(2) -0.0050(2) -0.0032(2)
Si2 0.0224(3) 0.0197(3) 0.0199(3) -0.0030(2) -0.0057(2) -0.0090(2)
Si1 0.0281(4) 0.0200(3) 0.0196(3) -0.0095(2) -0.0048(3) -0.0021(3)
Si4 0.0312(4) 0.0232(3) 0.0137(3) -0.0055(2) -0.0052(2) -0.0023(3)
C1 0.0171(11) 0.0129(9) 0.0139(9) -0.0017(7) -0.0039(8) -0.0023(8)
C2 0.0203(11) 0.0153(10) 0.0152(9) -0.0047(8) -0.0065(8) -0.0045(8)
C3 0.0190(11) 0.0184(10) 0.0136(9) -0.0083(8) -0.0014(8) -0.0044(8)
C4 0.0176(11) 0.0293(12) 0.0223(11) -0.0067(9) -0.0043(9) -0.0079(9)
C5 0.0144(11) 0.0249(11) 0.0174(10) -0.0078(8) -0.0016(8) -0.0051(9)
C6 0.0181(11) 0.0167(10) 0.0135(9) -0.0052(8) -0.0027(8) -0.0047(8)
C7 0.0212(11) 0.0146(10) 0.0126(9) -0.0031(7) -0.0035(8) -0.0031(8)
C8 0.0268(13) 0.0209(11) 0.0400(13) -0.0090(10) -0.0120(11) -0.0075(10)
C9 0.0204(11) 0.0215(10) 0.0146(9) -0.0080(8) -0.0032(8) -0.0024(9)
C10 0.0130(10) 0.0221(10) 0.0167(10) -0.0103(8) -0.0005(8) -0.0039(8)
C11 0.0169(11) 0.0188(10) 0.0147(9) -0.0061(8) -0.0001(8) -0.0029(8)
C12 0.0186(12) 0.0370(14) 0.0413(14) -0.0250(11) -0.0068(10) 0.0034(10)
C13 0.0241(12) 0.0280(12) 0.0277(12) -0.0071(9) -0.0114(10) -0.0035(10)
C14 0.0215(12) 0.0515(16) 0.0190(11) -0.0049(10) -0.0013(9) -0.0152(11)
C15 0.0276(13) 0.0459(15) 0.0183(11) -0.0137(10) -0.0048(10) 0.0005(11)
C16 0.0339(15) 0.0273(13) 0.0444(15) -0.0174(11) -0.0037(12) -0.0085(11)
C17 0.0378(15) 0.0386(14) 0.0289(13) -0.0078(11) -0.0159(11) 0.0012(12)
C18 0.0443(16) 0.0402(14) 0.0153(11) -0.0064(10) -0.0034(11) -0.0041(12)
C19 0.0574(19) 0.0242(12) 0.0246(12) -0.0038(10) -0.0080(12) -0.0072(12)
C20 0.0414(16) 0.0259(13) 0.0346(14) -0.0003(10) -0.0128(12) -0.0033(11)
C21 0.0295(14) 0.0199(11) 0.0469(15) -0.0063(10) -0.0165(12) -0.0033(10)
C22 0.0503(18) 0.0205(12) 0.0454(15) -0.0037(11) -0.0206(14) -0.0103(11)
C23 0.0530(18) 0.0322(14) 0.0348(14) -0.0221(11) -0.0046(13) -0.0047(12)
C24 0.066(2) 0.0419(16) 0.0245(13) 0.0017(11) -0.0047(13) -0.0289(15)

loop_
_atom_type_symbol
_atom_type_description
_atom_type_scat_dispersion_real
_atom_type_scat_dispersion_imag
_atom_type_scat_source
C C 0.0033 0.0016 'International Tables Vol C Tables 4.2.6.8 and 6.1.1.4'
Si Si 0.0817 0.0704 'International Tables Vol C Tables 4.2.6.8 and 6.1.1.4'
Ge Ge 0.1547 1.8001 'International Tables Vol C Tables 4.2.6.8 and 6.1.1.4'
H H 0.0000 0.0000 'International Tables Vol C Tables 4.2.6.8 and 6.1.1.4'

loop_
_geom_angle_atom_site_label_1
_geom_angle_atom_site_label_2
_geom_angle_atom_site_label_3
_geom_angle
_geom_angle_site_symmetry_1
_geom_angle_site_symmetry_3
_geom_angle_publ_flag
C11 Ge1 H1 110.4(12) . . ?
C11 Ge1 H100 115.6(14) . . ?
H1 Ge1 H100 105.7(19) . . ?
C11 Ge1 H101 113.1(13) . . ?
H1 Ge1 H101 106.7(16) . . ?
H100 Ge1 H101 104.7(19) . . ?
C22 Si3 C15 108.42(13) . . ?
C22 Si3 C13 108.37(11) . . ?
C15 Si3 C13 107.64(11) . . ?
C22 Si3 C10 108.35(11) . . ?
C15 Si3 C10 114.79(10) . . ?
C13 Si3 C10 109.11(10) . . ?
C8 Si2 C24 108.72(13) . . ?
C8 Si2 C21 108.36(11) . . ?
C24 Si2 C21 108.10(13) . . ?
C8 Si2 C10 109.88(10) . . ?
C24 Si2 C10 108.58(11) . . ?
C21 Si2 C10 113.11(10) . . ?
C20 Si1 C16 108.05(12) . . ?
C20 Si1 C23 108.51(12) . . ?
C16 Si1 C23 108.00(13) . . ?
C20 Si1 C9 107.04(11) . . ?
C16 Si1 C9 115.21(10) . . ?
C23 Si1 C9 109.85(11) . . ?
C17 Si4 C19 108.66(13) . . ?
C17 Si4 C18 110.18(12) . . ?
C19 Si4 C18 108.39(12) . . ?
C17 Si4 C9 112.97(11) . . ?
C19 Si4 C9 108.71(10) . . ?
C18 Si4 C9 107.83(10) . . ?
C2 C1 C3 116.99(19) . . ?
C2 C1 C5 123.20(19) . . ?
C3 C1 C5 119.78(18) . . ?
C1 C2 C7 122.14(19) . . ?
C1 C2 H2 118.9 . . ?
C7 C2 H2 118.9 . . ?
C6 C3 C1 123.34(18) . . ?
C6 C3 H3 118.3 . . ?
C1 C3 H3 118.3 . . ?
C5 C4 H4A 109.5 . . ?
C5 C4 H4B 109.5 . . ?
H4A C4 H4B 109.5 . . ?
C5 C4 H4C 109.5 . . ?
H4A C4 H4C 109.5 . . ?
H4B C4 H4C 109.5 . . ?
C1 C5 C4 112.61(17) . . ?
C1 C5 C12 109.49(18) . . ?
C4 C5 C12 108.27(17) . . ?
C1 C5 C14 108.39(17) . . ?
C4 C5 C14 108.62(18) . . ?
C12 C5 C14 109.43(19) . . ?
C3 C6 C11 118.78(19) . . ?
C3 C6 C10 117.22(17) . . ?
C11 C6 C10 123.99(18) . . ?
C2 C7 C11 119.81(18) . . ?
C2 C7 C9 117.00(18) . . ?
C11 C7 C9 123.15(19) . . ?
Si2 C8 H8A 109.5 . . ?
Si2 C8 H8B 109.5 . . ?
H8A C8 H8B 109.5 . . ?
Si2 C8 H8C 109.5 . . ?
H8A C8 H8C 109.5 . . ?
H8B C8 H8C 109.5 . . ?
C7 C9 Si1 113.26(14) . . ?
C7 C9 Si4 111.02(13) . . ?
Si1 C9 Si4 118.97(11) . . ?
C7 C9 H9 103.9 . . ?
Si1 C9 H9 103.9 . . ?
Si4 C9 H9 103.9 . . ?
C6 C10 Si3 112.37(14) . . ?
C6 C10 Si2 110.08(13) . . ?
Si3 C10 Si2 119.41(10) . . ?
C6 C10 H10 104.5 . . ?
Si3 C10 H10 104.5 . . ?
Si2 C10 H10 104.5 . . ?
C7 C11 C6 118.90(19) . . ?
C7 C11 Ge1 118.68(15) . . ?
C6 C11 Ge1 122.41(16) . . ?
C5 C12 H12A 109.5 . . ?
C5 C12 H12B 109.5 . . ?
H12A C12 H12B 109.5 . . ?
C5 C12 H12C 109.5 . . ?
H12A C12 H12C 109.5 . . ?
H12B C12 H12C 109.5 . . ?
Si3 C13 H13A 109.5 . . ?
Si3 C13 H13B 109.5 . . ?
H13A C13 H13B 109.5 . . ?
Si3 C13 H13C 109.5 . . ?
H13A C13 H13C 109.5 . . ?
H13B C13 H13C 109.5 . . ?
C5 C14 H14A 109.5 . . ?
C5 C14 H14B 109.5 . . ?
H14A C14 H14B 109.5 . . ?
C5 C14 H14C 109.5 . . ?
H14A C14 H14C 109.5 . . ?
H14B C14 H14C 109.5 . . ?
Si3 C15 H15A 109.5 . . ?
Si3 C15 H15B 109.5 . . ?
H15A C15 H15B 109.5 . . ?
Si3 C15 H15C 109.5 . . ?
H15A C15 H15C 109.5 . . ?
H15B C15 H15C 109.5 . . ?
Si1 C16 H16A 109.5 . . ?
Si1 C16 H16B 109.5 . . ?
H16A C16 H16B 109.5 . . ?
Si1 C16 H16C 109.5 . . ?
H16A C16 H16C 109.5 . . ?
H16B C16 H16C 109.5 . . ?
Si4 C17 H17A 109.5 . . ?
Si4 C17 H17B 109.5 . . ?
H17A C17 H17B 109.5 . . ?
Si4 C17 H17C 109.5 . . ?
H17A C17 H17C 109.5 . . ?
H17B C17 H17C 109.5 . . ?
Si4 C18 H18A 109.5 . . ?
Si4 C18 H18B 109.5 . . ?
H18A C18 H18B 109.5 . . ?
Si4 C18 H18C 109.5 . . ?
H18A C18 H18C 109.5 . . ?
H18B C18 H18C 109.5 . . ?
Si4 C19 H19A 109.5 . . ?
Si4 C19 H19B 109.5 . . ?
H19A C19 H19B 109.5 . . ?
Si4 C19 H19C 109.5 . . ?
H19A C19 H19C 109.5 . . ?
H19B C19 H19C 109.5 . . ?
Si1 C20 H20A 109.5 . . ?
Si1 C20 H20B 109.5 . . ?
H20A C20 H20B 109.5 . . ?
Si1 C20 H20C 109.5 . . ?
H20A C20 H20C 109.5 . . ?
H20B C20 H20C 109.5 . . ?
Si2 C21 H21A 109.5 . . ?
Si2 C21 H21B 109.5 . . ?
H21A C21 H21B 109.5 . . ?
Si2 C21 H21C 109.5 . . ?
H21A C21 H21C 109.5 . . ?
H21B C21 H21C 109.5 . . ?
Si3 C22 H22A 109.5 . . ?
Si3 C22 H22B 109.5 . . ?
H22A C22 H22B 109.5 . . ?
Si3 C22 H22C 109.5 . . ?
H22A C22 H22C 109.5 . . ?
H22B C22 H22C 109.5 . . ?
Si1 C23 H23A 109.5 . . ?
Si1 C23 H23B 109.5 . . ?
H23A C23 H23B 109.5 . . ?
Si1 C23 H23C 109.5 . . ?
H23A C23 H23C 109.5 . . ?
H23B C23 H23C 109.5 . . ?
Si2 C24 H24A 109.5 . . ?
Si2 C24 H24B 109.5 . . ?
H24A C24 H24B 109.5 . . ?
Si2 C24 H24C 109.5 . . ?
H24A C24 H24C 109.5 . . ?
H24B C24 H24C 109.5 . . ?

loop_
_geom_bond_atom_site_label_1
_geom_bond_atom_site_label_2
_geom_bond_distance
_geom_bond_site_symmetry_2
_geom_bond_publ_flag
Ge1 C11 1.955(2) . ?
Ge1 H1 1.49(3) . ?
Ge1 H100 1.38(4) . ?
Ge1 H101 1.56(3) . ?
Si3 C22 1.862(2) . ?
Si3 C15 1.870(2) . ?
Si3 C13 1.870(2) . ?
Si3 C10 1.891(2) . ?
Si2 C8 1.866(2) . ?
Si2 C24 1.871(3) . ?
Si2 C21 1.876(3) . ?
Si2 C10 1.894(2) . ?
Si1 C20 1.865(2) . ?
Si1 C16 1.872(3) . ?
Si1 C23 1.873(2) . ?
Si1 C9 1.894(2) . ?
Si4 C17 1.863(3) . ?
Si4 C19 1.872(3) . ?
Si4 C18 1.874(2) . ?
Si4 C9 1.900(2) . ?
C1 C2 1.392(3) . ?
C1 C3 1.393(3) . ?
C1 C5 1.529(3) . ?
C2 C7 1.400(3) . ?
C2 H2 0.9500 . ?
C3 C6 1.390(3) . ?
C3 H3 0.9500 . ?
C4 C5 1.531(3) . ?
C4 H4A 0.9800 . ?
C4 H4B 0.9800 . ?
C4 H4C 0.9800 . ?
C5 C12 1.537(3) . ?
C5 C14 1.538(3) . ?
C6 C11 1.420(3) . ?
C6 C10 1.527(3) . ?
C7 C11 1.407(3) . ?
C7 C9 1.526(3) . ?
C8 H8A 0.9800 . ?
C8 H8B 0.9800 . ?
C8 H8C 0.9800 . ?
C9 H9 1.0000 . ?
C10 H10 1.0000 . ?
C12 H12A 0.9800 . ?
C12 H12B 0.9800 . ?
C12 H12C 0.9800 . ?
C13 H13A 0.9800 . ?
C13 H13B 0.9800 . ?
C13 H13C 0.9800 . ?
C14 H14A 0.9800 . ?
C14 H14B 0.9800 . ?
C14 H14C 0.9800 . ?
C15 H15A 0.9800 . ?
C15 H15B 0.9800 . ?
C15 H15C 0.9800 . ?
C16 H16A 0.9800 . ?
C16 H16B 0.9800 . ?
C16 H16C 0.9800 . ?
C17 H17A 0.9800 . ?
C17 H17B 0.9800 . ?
C17 H17C 0.9800 . ?
C18 H18A 0.9800 . ?
C18 H18B 0.9800 . ?
C18 H18C 0.9800 . ?
C19 H19A 0.9800 . ?
C19 H19B 0.9800 . ?
C19 H19C 0.9800 . ?
C20 H20A 0.9800 . ?
C20 H20B 0.9800 . ?
C20 H20C 0.9800 . ?
C21 H21A 0.9800 . ?
C21 H21B 0.9800 . ?
C21 H21C 0.9800 . ?
C22 H22A 0.9800 . ?
C22 H22B 0.9800 . ?
C22 H22C 0.9800 . ?
C23 H23A 0.9800 . ?
C23 H23B 0.9800 . ?
C23 H23C 0.9800 . ?
C24 H24A 0.9800 . ?
C24 H24B 0.9800 . ?
C24 H24C 0.9800 . ?
